data_7718061
loop_
_publ_author_name
'Scattolin, Thomas'
'Cavarzerani, Enrico'
'Alessi, Dario'
'Mauceri, Matteo'
'Botter, Eleonora'
'Tonon, Giovanni'
'Caligiuri, Isabella'
'Repetto, Ombretta'
'Kamensek, Urska'
'Brezar, Simona Kranjc'
'Dalla Pozza, Maria'
'Palazzolo, Stefano'
'Cemazar, Maja'
'Canzonieri, Vincenzo'
'Demitri, Nicola'
'Nolan, Steven P.'
'Gasser, Gilles'
'Visentin, Fabiano'
'Rizzolio, Flavio'

_publ_section_title
;
 Unlocking the potential of organopalladium complexes for high-grade
 serous ovarian cancer therapy.
;
_journal_issue 11
_journal_name_full 'Dalton transactions (Cambridge, England : 2003)'
_journal_page_first 4685
_journal_page_last 4696
_journal_paper_doi 10.1039/d5dt00194c
_journal_volume 54
_journal_year 2025
_chemical_formula_moiety 'C25 H23 Cl N2 O8 Pd'
_chemical_formula_sum 'C25 H23 Cl N2 O8 Pd'
_chemical_formula_weight 621.30
_space_group_crystal_system triclinic
_space_group_IT_number 2
_space_group_name_Hall '-P 1'
_space_group_name_H-M_alt 'P -1'
_atom_sites_solution_hydrogens geom
_atom_sites_solution_primary direct
_atom_sites_solution_secondary difmap
_audit_creation_method SHELXL-2018/3
_audit_update_record
;
2024-03-27 deposited with the CCDC.	2025-02-14 downloaded from the CCDC.
;
_cell_angle_alpha 76.16(3)
_cell_angle_beta 83.51(3)
_cell_angle_gamma 77.13(3)
_cell_formula_units_Z 2
_cell_length_a 8.605(2)
_cell_length_b 8.866(2)
_cell_length_c 17.383(3)
_cell_measurement_reflns_used 14862
_cell_measurement_temperature 100(2)
_cell_measurement_theta_max 31.100
_cell_measurement_theta_min 1.054
_cell_volume 1252.8(5)
_computing_cell_refinement 'XDS (Kabsch, 2010)'
_computing_data_collection 'Elettra XRD2 Data Collection SW'
_computing_data_reduction 'XDS (Kabsch, 2010)'
_computing_molecular_graphics 'Ortep3 for Windows - Coot'
_computing_publication_material 'enCIFer - publCIF'
_computing_structure_refinement 'SHELXL-2018/3 (Sheldrick, 2015)'
_computing_structure_solution 'SHELXT (Sheldrick, 2015)'
_diffrn_ambient_temperature 100(2)
_diffrn_measured_fraction_theta_full 0.997
_diffrn_measured_fraction_theta_max 0.900
_diffrn_measurement_device_type
;
'Arinax MD2s Goniometer, Pilatus 6M detector'
;
_diffrn_measurement_method 'Rotating crystal'
_diffrn_radiation_type Synchrotron
_diffrn_radiation_wavelength 0.620
_diffrn_reflns_av_R_equivalents 0.0741
_diffrn_reflns_av_unetI/netI 0.0384
_diffrn_reflns_Laue_measured_fraction_full 0.997
_diffrn_reflns_Laue_measured_fraction_max 0.900
_diffrn_reflns_limit_h_max 14
_diffrn_reflns_limit_h_min -14
_diffrn_reflns_limit_k_max 14
_diffrn_reflns_limit_k_min -14
_diffrn_reflns_limit_l_max 28
_diffrn_reflns_limit_l_min -28
_diffrn_reflns_number 89496
_diffrn_reflns_point_group_measured_fraction_full 0.997
_diffrn_reflns_point_group_measured_fraction_max 0.900
_diffrn_reflns_theta_full 21.839
_diffrn_reflns_theta_max 31.100
_diffrn_reflns_theta_min 1.054
_diffrn_source 'Elettra Synchrotron - XRD2 BL'
_diffrn_standards_decay_% 0
_diffrn_standards_interval_count 0
_diffrn_standards_number 0
_exptl_absorpt_coefficient_mu 0.617
_exptl_absorpt_correction_type none
_exptl_crystal_colour 'Pale yellow'
_exptl_crystal_density_diffrn 1.647
_exptl_crystal_description 'Thick plates'
_exptl_crystal_F_000 628
_exptl_crystal_size_max 0.100
_exptl_crystal_size_mid 0.050
_exptl_crystal_size_min 0.020
_refine_diff_density_max 1.036
_refine_diff_density_min -1.363
_refine_diff_density_rms 0.126
_refine_ls_extinction_method none
_refine_ls_goodness_of_fit_ref 1.065
_refine_ls_hydrogen_treatment constr
_refine_ls_matrix_type full
_refine_ls_number_parameters 339
_refine_ls_number_reflns 10923
_refine_ls_number_restraints 0
_refine_ls_restrained_S_all 1.065
_refine_ls_R_factor_all 0.0326
_refine_ls_R_factor_gt 0.0321
_refine_ls_shift/su_max 0.006
_refine_ls_shift/su_mean 0.000
_refine_ls_structure_factor_coef Fsqd
_refine_ls_weighting_details 'w=1/[\s^2^(Fo^2^)+(0.0421P)^2^+0.7236P] where P=(Fo^2^+2Fc^2^)/3'
_refine_ls_weighting_scheme calc
_refine_ls_wR_factor_gt 0.0848
_refine_ls_wR_factor_ref 0.0853
_reflns_Friedel_coverage 0.000
_reflns_number_gt 10662
_reflns_number_total 10923
_reflns_threshold_expression 'I > 2\s(I)'
_cod_data_source_file d5dt00194c2.cif
_cod_data_source_block DA9
_cod_depositor_comments 'Adding full bibliography for 7718057--7718061.cif.'
_cod_original_cell_volume 1252.9(5)
_cod_database_code 7718061
_shelx_shelxl_version_number 2018/3
_shelx_space_group_comment
;
The symmetry employed for this shelxl refinement is uniquely defined
by the following loop, which should always be used as a source of
symmetry information in preference to the above space-group names.
They are only intended as comments.
;
_shelx_estimated_absorpt_t_min 0.941
_shelx_estimated_absorpt_t_max 0.988

loop_
_space_group_symop_operation_xyz
'x, y, z'
'-x, -y, -z'

loop_
_atom_site_label
_atom_site_type_symbol
_atom_site_fract_x
_atom_site_fract_y
_atom_site_fract_z
_atom_site_U_iso_or_equiv
_atom_site_adp_type
_atom_site_occupancy
_atom_site_site_symmetry_order
_atom_site_calc_flag
_atom_site_refinement_flags_posn
_atom_site_refinement_flags_adp
_atom_site_refinement_flags_occupancy
_atom_site_disorder_assembly
_atom_site_disorder_group
Pd_1 Pd 0.26108(2) 0.30342(2) 0.35333(2) 0.01427(3) Uani 1 1 d . . . . .
O5_2 O 0.2978(2) 0.46019(14) 0.03569(7) 0.0356(3) Uani 1 1 d . . . . .
O6_2 O 0.28415(17) 0.65429(13) 0.10027(6) 0.0277(2) Uani 1 1 d . . . . .
C9_2 C 0.29590(17) 0.50319(16) 0.09669(7) 0.0210(2) Uani 1 1 d . . . . .
C10_2 C 0.2668(4) 0.7672(2) 0.02525(10) 0.0454(5) Uani 1 1 d . . . . .
H10A_2 H 0.353751 0.735065 -0.012710 0.068 Uiso 1 1 calc R U . . .
H10B_2 H 0.270632 0.872485 0.032632 0.068 Uiso 1 1 calc R U . . .
H10C_2 H 0.164069 0.770944 0.004823 0.068 Uiso 1 1 calc R U . . .
C1_2 C 0.36771(16) 0.11242(15) 0.16574(7) 0.0194(2) Uani 1 1 d . . . . .
C2_2 C 0.42200(15) 0.23724(14) 0.17554(7) 0.01671(18) Uani 1 1 d . . . . .
C3_2 C 0.31269(14) 0.39314(14) 0.17661(7) 0.01642(18) Uani 1 1 d . . . . .
C4_2 C 0.23259(14) 0.42942(14) 0.24284(7) 0.01587(18) Uani 1 1 d . . . . .
C5_2 C 0.47591(17) -0.04511(15) 0.16346(7) 0.0205(2) Uani 1 1 d . . . . .
C6_2 C 0.6454(3) -0.19896(19) 0.08355(11) 0.0358(4) Uani 1 1 d . . . . .
H6A_2 H 0.740129 -0.217859 0.113702 0.054 Uiso 1 1 calc R U . . .
H6B_2 H 0.678489 -0.195887 0.027455 0.054 Uiso 1 1 calc R U . . .
H6C_2 H 0.586827 -0.284668 0.104290 0.054 Uiso 1 1 calc R U . . .
C7_2 C 0.59673(15) 0.22494(15) 0.17769(7) 0.01761(19) Uani 1 1 d . . . . .
C8_2 C 0.80184(17) 0.3686(2) 0.15914(10) 0.0278(3) Uani 1 1 d . . . . .
H8A_2 H 0.839899 0.327185 0.212687 0.042 Uiso 1 1 calc R U . . .
H8B_2 H 0.818650 0.477349 0.139422 0.042 Uiso 1 1 calc R U . . .
H8C_2 H 0.861090 0.301680 0.123723 0.042 Uiso 1 1 calc R U . . .
C11_2 C 0.10614(15) 0.57594(15) 0.23875(8) 0.0198(2) Uani 1 1 d . . . . .
C12_2 C 0.0078(2) 0.8047(2) 0.28807(13) 0.0348(4) Uani 1 1 d . . . . .
H12A_2 H -0.015534 0.866916 0.234458 0.052 Uiso 1 1 calc R U . . .
H12B_2 H 0.040040 0.871038 0.318604 0.052 Uiso 1 1 calc R U . . .
H12C_2 H -0.087887 0.767428 0.314443 0.052 Uiso 1 1 calc R U . . .
O8_2 O 0.13540(14) 0.67025(13) 0.28323(7) 0.0267(2) Uani 1 1 d . . . . .
O7_2 O -0.01358(14) 0.60379(14) 0.20367(8) 0.0310(2) Uani 1 1 d . . . . .
O1_2 O 0.48809(17) -0.15692(13) 0.21934(7) 0.0304(2) Uani 1 1 d . . . . .
O4_2 O 0.63357(12) 0.36815(12) 0.16148(6) 0.02143(17) Uani 1 1 d . . . . .
O2_2 O 0.54324(15) -0.04878(12) 0.09124(6) 0.0266(2) Uani 1 1 d . . . . .
O3_2 O 0.69452(13) 0.10160(13) 0.19156(7) 0.0267(2) Uani 1 1 d . . . . .
C0_2 C 0.19547(18) 0.1165(2) 0.15687(10) 0.0287(3) Uani 1 1 d . . . . .
H0A_2 H 0.156522 0.202728 0.112217 0.043 Uiso 1 1 calc R U . . .
H0B_2 H 0.132560 0.134116 0.205712 0.043 Uiso 1 1 calc R U . . .
H0C_2 H 0.184717 0.015173 0.146872 0.043 Uiso 1 1 calc R U . . .
Cl_4 Cl 0.04611(4) 0.19203(4) 0.35087(2) 0.02236(6) Uani 1 1 d . . . . .
N1_3 N 0.45523(13) 0.39122(12) 0.36497(6) 0.01574(16) Uani 1 1 d . . . . .
C2_3 C 0.52422(16) 0.49642(14) 0.31240(7) 0.01805(19) Uani 1 1 d . . . . .
H2_3 H 0.477872 0.543549 0.263006 0.022 Uiso 1 1 calc R U . . .
C3_3 C 0.66289(16) 0.54000(15) 0.32744(8) 0.0202(2) Uani 1 1 d . . . . .
H3_3 H 0.710182 0.613906 0.288205 0.024 Uiso 1 1 calc R U . . .
C4_3 C 0.73013(16) 0.47563(15) 0.39899(8) 0.0199(2) Uani 1 1 d . . . . .
H4_3 H 0.825401 0.502695 0.409233 0.024 Uiso 1 1 calc R U . . .
C4A_3 C 0.65606(15) 0.36877(14) 0.45715(7) 0.01745(18) Uani 1 1 d . . . . .
C5_3 C 0.71366(17) 0.30031(17) 0.53502(8) 0.0215(2) Uani 1 1 d . . . . .
H5_3 H 0.806849 0.326189 0.548635 0.026 Uiso 1 1 calc R U . . .
C6_3 C 0.63727(17) 0.19947(17) 0.58934(8) 0.0223(2) Uani 1 1 d . . . . .
H6_3 H 0.677098 0.156363 0.640499 0.027 Uiso 1 1 calc R U . . .
C6A_3 C 0.49703(16) 0.15729(15) 0.57031(7) 0.01832(19) Uani 1 1 d . . . . .
C7_3 C 0.41290(17) 0.05257(16) 0.62395(7) 0.0211(2) Uani 1 1 d . . . . .
H7_3 H 0.447572 0.006343 0.675924 0.025 Uiso 1 1 calc R U . . .
C8_3 C 0.28021(17) 0.01806(16) 0.60027(7) 0.0215(2) Uani 1 1 d . . . . .
H8_3 H 0.223149 -0.053049 0.635761 0.026 Uiso 1 1 calc R U . . .
C9_3 C 0.22903(16) 0.08801(15) 0.52354(7) 0.0196(2) Uani 1 1 d . . . . .
H9_3 H 0.136679 0.063747 0.508051 0.023 Uiso 1 1 calc R U . . .
N10_3 N 0.30669(13) 0.18773(13) 0.47173(6) 0.01660(16) Uani 1 1 d . . . . .
C10_3 C 0.43885(14) 0.22177(14) 0.49453(7) 0.01562(17) Uani 1 1 d . . . . .
C1A_3 C 0.51879(14) 0.32948(13) 0.43747(7) 0.01540(17) Uani 1 1 d . . . . .

loop_
_atom_site_aniso_label
_atom_site_aniso_U_11
_atom_site_aniso_U_22
_atom_site_aniso_U_33
_atom_site_aniso_U_23
_atom_site_aniso_U_13
_atom_site_aniso_U_12
Pd_1 0.01636(5) 0.01401(4) 0.01382(4) -0.00543(3) 0.00215(3) -0.00494(3)
O5_2 0.0636(9) 0.0258(5) 0.0174(4) -0.0085(4) -0.0080(5) -0.0023(5)
O6_2 0.0484(7) 0.0190(4) 0.0165(4) -0.0029(3) -0.0009(4) -0.0103(4)
C9_2 0.0277(6) 0.0195(5) 0.0158(5) -0.0052(4) -0.0011(4) -0.0033(4)
C10_2 0.0912(17) 0.0254(7) 0.0195(6) 0.0002(5) -0.0063(8) -0.0156(9)
C1_2 0.0227(5) 0.0192(5) 0.0173(4) -0.0071(4) 0.0021(4) -0.0051(4)
C2_2 0.0192(4) 0.0165(4) 0.0146(4) -0.0053(3) 0.0004(3) -0.0027(4)
C3_2 0.0189(4) 0.0163(4) 0.0148(4) -0.0055(3) 0.0001(3) -0.0033(4)
C4_2 0.0173(4) 0.0153(4) 0.0152(4) -0.0048(3) 0.0002(3) -0.0030(4)
C5_2 0.0291(6) 0.0167(4) 0.0169(5) -0.0056(4) 0.0012(4) -0.0064(4)
C6_2 0.0480(10) 0.0221(6) 0.0329(7) -0.0112(5) 0.0047(7) 0.0040(6)
C7_2 0.0202(5) 0.0185(4) 0.0139(4) -0.0042(3) 0.0003(3) -0.0036(4)
C8_2 0.0203(5) 0.0314(7) 0.0344(7) -0.0091(6) -0.0027(5) -0.0083(5)
C11_2 0.0200(5) 0.0176(5) 0.0216(5) -0.0057(4) 0.0024(4) -0.0038(4)
C12_2 0.0290(7) 0.0241(6) 0.0550(10) -0.0214(7) 0.0031(7) -0.0024(6)
O8_2 0.0289(5) 0.0226(4) 0.0304(5) -0.0151(4) -0.0027(4) 0.0011(4)
O7_2 0.0240(5) 0.0245(5) 0.0455(7) -0.0112(4) -0.0105(4) 0.0006(4)
O1_2 0.0501(7) 0.0191(4) 0.0210(4) -0.0016(3) 0.0006(4) -0.0098(5)
O4_2 0.0195(4) 0.0191(4) 0.0270(4) -0.0064(3) -0.0017(3) -0.0050(3)
O2_2 0.0397(6) 0.0180(4) 0.0183(4) -0.0057(3) 0.0046(4) 0.0009(4)
O3_2 0.0233(4) 0.0198(4) 0.0336(5) -0.0035(4) -0.0029(4) 0.0004(4)
C0_2 0.0248(6) 0.0331(7) 0.0348(7) -0.0180(6) 0.0024(5) -0.0107(5)
Cl_4 0.01989(12) 0.02501(13) 0.02453(13) -0.00512(10) -0.00051(10) -0.01028(11)
N1_3 0.0198(4) 0.0143(4) 0.0149(4) -0.0055(3) 0.0023(3) -0.0064(3)
C2_3 0.0233(5) 0.0160(4) 0.0164(4) -0.0040(3) 0.0021(4) -0.0084(4)
C3_3 0.0235(5) 0.0184(5) 0.0210(5) -0.0050(4) 0.0023(4) -0.0099(4)
C4_3 0.0211(5) 0.0192(5) 0.0217(5) -0.0066(4) 0.0017(4) -0.0085(4)
C4A_3 0.0194(4) 0.0172(4) 0.0179(4) -0.0069(4) 0.0009(4) -0.0058(4)
C5_3 0.0227(5) 0.0240(5) 0.0201(5) -0.0065(4) -0.0025(4) -0.0072(5)
C6_3 0.0260(5) 0.0247(5) 0.0174(5) -0.0049(4) -0.0026(4) -0.0068(5)
C6A_3 0.0233(5) 0.0181(4) 0.0144(4) -0.0057(3) 0.0011(4) -0.0048(4)
C7_3 0.0287(6) 0.0203(5) 0.0143(4) -0.0043(4) 0.0031(4) -0.0066(4)
C8_3 0.0273(6) 0.0208(5) 0.0167(5) -0.0048(4) 0.0058(4) -0.0082(5)
C9_3 0.0225(5) 0.0198(5) 0.0177(5) -0.0058(4) 0.0053(4) -0.0085(4)
N10_3 0.0200(4) 0.0163(4) 0.0146(4) -0.0055(3) 0.0033(3) -0.0062(3)
C10_3 0.0196(4) 0.0153(4) 0.0135(4) -0.0059(3) 0.0031(3) -0.0057(4)
C1A_3 0.0189(4) 0.0146(4) 0.0142(4) -0.0058(3) 0.0021(3) -0.0053(4)

loop_
_atom_type_symbol
_atom_type_description
_atom_type_scat_dispersion_real
_atom_type_scat_dispersion_imag
_atom_type_scat_source
C C 0.0020 0.0012 'International Tables Vol C Tables 4.2.6.8 and 6.1.1.4'
N N 0.0042 0.0025 'International Tables Vol C Tables 4.2.6.8 and 6.1.1.4'
O O 0.0077 0.0045 'International Tables Vol C Tables 4.2.6.8 and 6.1.1.4'
Cl Cl 0.1198 0.1216 'International Tables Vol C Tables 4.2.6.8 and 6.1.1.4'
Pd Pd -1.3766 0.7904 'International Tables Vol C Tables 4.2.6.8 and 6.1.1.4'
H H 0.0000 0.0000 'International Tables Vol C Tables 4.2.6.8 and 6.1.1.4'

loop_
_geom_angle_atom_site_label_1
_geom_angle_atom_site_label_2
_geom_angle_atom_site_label_3
_geom_angle
_geom_angle_site_symmetry_1
_geom_angle_site_symmetry_3
_geom_angle_publ_flag
C4_2 Pd_1 N1_3 93.21(5) . . ?
C4_2 Pd_1 N10_3 173.63(5) . . ?
N1_3 Pd_1 N10_3 80.75(5) . . ?
C4_2 Pd_1 Cl_4 91.62(5) . . ?
N1_3 Pd_1 Cl_4 175.16(3) . . ?
N10_3 Pd_1 Cl_4 94.43(4) . . ?
C9_2 O6_2 C10_2 115.16(12) . . ?
O5_2 C9_2 O6_2 123.83(13) . . ?
O5_2 C9_2 C3_2 123.97(13) . . ?
O6_2 C9_2 C3_2 112.17(11) . . ?
O6_2 C10_2 H10A_2 109.5 . . ?
O6_2 C10_2 H10B_2 109.5 . . ?
H10A_2 C10_2 H10B_2 109.5 . . ?
O6_2 C10_2 H10C_2 109.5 . . ?
H10A_2 C10_2 H10C_2 109.5 . . ?
H10B_2 C10_2 H10C_2 109.5 . . ?
C2_2 C1_2 C0_2 123.61(12) . . ?
C2_2 C1_2 C5_2 122.45(12) . . ?
C0_2 C1_2 C5_2 113.94(12) . . ?
C1_2 C2_2 C7_2 119.45(11) . . ?
C1_2 C2_2 C3_2 121.53(11) . . ?
C7_2 C2_2 C3_2 118.77(11) . . ?
C4_2 C3_2 C2_2 123.08(11) . . ?
C4_2 C3_2 C9_2 123.03(11) . . ?
C2_2 C3_2 C9_2 113.85(10) . . ?
C3_2 C4_2 C11_2 120.82(11) . . ?
C3_2 C4_2 Pd_1 126.66(9) . . ?
C11_2 C4_2 Pd_1 112.52(9) . . ?
O1_2 C5_2 O2_2 124.96(13) . . ?
O1_2 C5_2 C1_2 123.20(12) . . ?
O2_2 C5_2 C1_2 111.57(11) . . ?
O2_2 C6_2 H6A_2 109.5 . . ?
O2_2 C6_2 H6B_2 109.5 . . ?
H6A_2 C6_2 H6B_2 109.5 . . ?
O2_2 C6_2 H6C_2 109.5 . . ?
H6A_2 C6_2 H6C_2 109.5 . . ?
H6B_2 C6_2 H6C_2 109.5 . . ?
O3_2 C7_2 O4_2 123.79(13) . . ?
O3_2 C7_2 C2_2 125.02(12) . . ?
O4_2 C7_2 C2_2 111.19(11) . . ?
O4_2 C8_2 H8A_2 109.5 . . ?
O4_2 C8_2 H8B_2 109.5 . . ?
H8A_2 C8_2 H8B_2 109.5 . . ?
O4_2 C8_2 H8C_2 109.5 . . ?
H8A_2 C8_2 H8C_2 109.5 . . ?
H8B_2 C8_2 H8C_2 109.5 . . ?
O7_2 C11_2 O8_2 123.18(12) . . ?
O7_2 C11_2 C4_2 124.50(13) . . ?
O8_2 C11_2 C4_2 112.19(11) . . ?
O8_2 C12_2 H12A_2 109.5 . . ?
O8_2 C12_2 H12B_2 109.5 . . ?
H12A_2 C12_2 H12B_2 109.5 . . ?
O8_2 C12_2 H12C_2 109.5 . . ?
H12A_2 C12_2 H12C_2 109.5 . . ?
H12B_2 C12_2 H12C_2 109.5 . . ?
C11_2 O8_2 C12_2 114.09(13) . . ?
C7_2 O4_2 C8_2 115.35(11) . . ?
C5_2 O2_2 C6_2 114.91(12) . . ?
C1_2 C0_2 H0A_2 109.5 . . ?
C1_2 C0_2 H0B_2 109.5 . . ?
H0A_2 C0_2 H0B_2 109.5 . . ?
C1_2 C0_2 H0C_2 109.5 . . ?
H0A_2 C0_2 H0C_2 109.5 . . ?
H0B_2 C0_2 H0C_2 109.5 . . ?
C2_3 N1_3 C1A_3 118.37(11) . . ?
C2_3 N1_3 Pd_1 128.66(9) . . ?
C1A_3 N1_3 Pd_1 112.97(8) . . ?
N1_3 C2_3 C3_3 122.27(12) . . ?
N1_3 C2_3 H2_3 118.9 . . ?
C3_3 C2_3 H2_3 118.9 . . ?
C4_3 C3_3 C2_3 119.84(12) . . ?
C4_3 C3_3 H3_3 120.1 . . ?
C2_3 C3_3 H3_3 120.1 . . ?
C3_3 C4_3 C4A_3 119.20(12) . . ?
C3_3 C4_3 H4_3 120.4 . . ?
C4A_3 C4_3 H4_3 120.4 . . ?
C1A_3 C4A_3 C4_3 117.67(11) . . ?
C1A_3 C4A_3 C5_3 119.03(12) . . ?
C4_3 C4A_3 C5_3 123.30(12) . . ?
C6_3 C5_3 C4A_3 121.18(12) . . ?
C6_3 C5_3 H5_3 119.4 . . ?
C4A_3 C5_3 H5_3 119.4 . . ?
C5_3 C6_3 C6A_3 120.68(12) . . ?
C5_3 C6_3 H6_3 119.7 . . ?
C6A_3 C6_3 H6_3 119.7 . . ?
C10_3 C6A_3 C7_3 117.35(12) . . ?
C10_3 C6A_3 C6_3 119.28(12) . . ?
C7_3 C6A_3 C6_3 123.38(12) . . ?
C8_3 C7_3 C6A_3 119.31(12) . . ?
C8_3 C7_3 H7_3 120.3 . . ?
C6A_3 C7_3 H7_3 120.3 . . ?
C7_3 C8_3 C9_3 119.95(12) . . ?
C7_3 C8_3 H8_3 120.0 . . ?
C9_3 C8_3 H8_3 120.0 . . ?
N10_3 C9_3 C8_3 121.81(13) . . ?
N10_3 C9_3 H9_3 119.1 . . ?
C8_3 C9_3 H9_3 119.1 . . ?
C9_3 N10_3 C10_3 118.63(11) . . ?
C9_3 N10_3 Pd_1 129.81(9) . . ?
C10_3 N10_3 Pd_1 111.54(8) . . ?
N10_3 C10_3 C6A_3 122.95(11) . . ?
N10_3 C10_3 C1A_3 117.06(11) . . ?
C6A_3 C10_3 C1A_3 119.98(11) . . ?
N1_3 C1A_3 C4A_3 122.56(11) . . ?
N1_3 C1A_3 C10_3 117.58(11) . . ?
C4A_3 C1A_3 C10_3 119.86(11) . . ?

loop_
_geom_bond_atom_site_label_1
_geom_bond_atom_site_label_2
_geom_bond_distance
_geom_bond_site_symmetry_2
_geom_bond_publ_flag
Pd_1 C4_2 1.9888(13) . ?
Pd_1 N1_3 2.0419(12) . ?
Pd_1 N10_3 2.1060(13) . ?
Pd_1 Cl_4 2.2914(6) . ?
O5_2 C9_2 1.2069(16) . ?
O6_2 C9_2 1.3367(17) . ?
O6_2 C10_2 1.442(2) . ?
C9_2 C3_2 1.4957(18) . ?
C10_2 H10A_2 0.9800 . ?
C10_2 H10B_2 0.9800 . ?
C10_2 H10C_2 0.9800 . ?
C1_2 C2_2 1.3455(18) . ?
C1_2 C0_2 1.499(2) . ?
C1_2 C5_2 1.5027(19) . ?
C2_2 C7_2 1.4872(18) . ?
C2_2 C3_2 1.4917(17) . ?
C3_2 C4_2 1.3427(16) . ?
C4_2 C11_2 1.4901(18) . ?
C5_2 O1_2 1.2056(17) . ?
C5_2 O2_2 1.3265(16) . ?
C6_2 O2_2 1.4496(19) . ?
C6_2 H6A_2 0.9800 . ?
C6_2 H6B_2 0.9800 . ?
C6_2 H6C_2 0.9800 . ?
C7_2 O3_2 1.2132(16) . ?
C7_2 O4_2 1.3341(16) . ?
C8_2 O4_2 1.4449(18) . ?
C8_2 H8A_2 0.9800 . ?
C8_2 H8B_2 0.9800 . ?
C8_2 H8C_2 0.9800 . ?
C11_2 O7_2 1.2046(18) . ?
C11_2 O8_2 1.3444(17) . ?
C12_2 O8_2 1.4413(19) . ?
C12_2 H12A_2 0.9800 . ?
C12_2 H12B_2 0.9800 . ?
C12_2 H12C_2 0.9800 . ?
C0_2 H0A_2 0.9800 . ?
C0_2 H0B_2 0.9800 . ?
C0_2 H0C_2 0.9800 . ?
N1_3 C2_3 1.3318(16) . ?
N1_3 C1A_3 1.3709(16) . ?
C2_3 C3_3 1.4021(19) . ?
C2_3 H2_3 0.9500 . ?
C3_3 C4_3 1.3723(19) . ?
C3_3 H3_3 0.9500 . ?
C4_3 C4A_3 1.4111(19) . ?
C4_3 H4_3 0.9500 . ?
C4A_3 C1A_3 1.4019(17) . ?
C4A_3 C5_3 1.4392(19) . ?
C5_3 C6_3 1.357(2) . ?
C5_3 H5_3 0.9500 . ?
C6_3 C6A_3 1.434(2) . ?
C6_3 H6_3 0.9500 . ?
C6A_3 C10_3 1.4052(17) . ?
C6A_3 C7_3 1.4101(19) . ?
C7_3 C8_3 1.374(2) . ?
C7_3 H7_3 0.9500 . ?
C8_3 C9_3 1.4047(19) . ?
C8_3 H8_3 0.9500 . ?
C9_3 N10_3 1.3363(17) . ?
C9_3 H9_3 0.9500 . ?
N10_3 C10_3 1.3615(16) . ?
C10_3 C1A_3 1.4332(17) . ?

loop_
_geom_torsion_atom_site_label_1
_geom_torsion_atom_site_label_2
_geom_torsion_atom_site_label_3
_geom_torsion_atom_site_label_4
_geom_torsion
_geom_torsion_site_symmetry_1
_geom_torsion_site_symmetry_2
_geom_torsion_site_symmetry_3
_geom_torsion_site_symmetry_4
_geom_torsion_publ_flag
C10_2 O6_2 C9_2 O5_2 2.5(3) . . . . ?
C10_2 O6_2 C9_2 C3_2 -179.68(16) . . . . ?
C0_2 C1_2 C2_2 C7_2 -175.42(12) . . . . ?
C5_2 C1_2 C2_2 C7_2 5.14(18) . . . . ?
C0_2 C1_2 C2_2 C3_2 -1.32(19) . . . . ?
C5_2 C1_2 C2_2 C3_2 179.23(11) . . . . ?
C1_2 C2_2 C3_2 C4_2 87.48(16) . . . . ?
C7_2 C2_2 C3_2 C4_2 -98.39(15) . . . . ?
C1_2 C2_2 C3_2 C9_2 -90.43(15) . . . . ?
C7_2 C2_2 C3_2 C9_2 83.70(14) . . . . ?
O5_2 C9_2 C3_2 C4_2 -143.28(16) . . . . ?
O6_2 C9_2 C3_2 C4_2 38.92(19) . . . . ?
O5_2 C9_2 C3_2 C2_2 34.6(2) . . . . ?
O6_2 C9_2 C3_2 C2_2 -143.17(12) . . . . ?
C2_2 C3_2 C4_2 C11_2 -170.35(12) . . . . ?
C9_2 C3_2 C4_2 C11_2 7.37(19) . . . . ?
C2_2 C3_2 C4_2 Pd_1 8.98(18) . . . . ?
C9_2 C3_2 C4_2 Pd_1 -173.30(10) . . . . ?
C2_2 C1_2 C5_2 O1_2 100.73(18) . . . . ?
C0_2 C1_2 C5_2 O1_2 -78.77(18) . . . . ?
C2_2 C1_2 C5_2 O2_2 -84.95(16) . . . . ?
C0_2 C1_2 C5_2 O2_2 95.56(15) . . . . ?
C1_2 C2_2 C7_2 O3_2 -19.90(19) . . . . ?
C3_2 C2_2 C7_2 O3_2 165.85(12) . . . . ?
C1_2 C2_2 C7_2 O4_2 159.45(11) . . . . ?
C3_2 C2_2 C7_2 O4_2 -14.80(15) . . . . ?
C3_2 C4_2 C11_2 O7_2 60.8(2) . . . . ?
Pd_1 C4_2 C11_2 O7_2 -118.65(14) . . . . ?
C3_2 C4_2 C11_2 O8_2 -123.30(14) . . . . ?
Pd_1 C4_2 C11_2 O8_2 57.28(13) . . . . ?
O7_2 C11_2 O8_2 C12_2 2.5(2) . . . . ?
C4_2 C11_2 O8_2 C12_2 -173.53(13) . . . . ?
O3_2 C7_2 O4_2 C8_2 1.64(19) . . . . ?
C2_2 C7_2 O4_2 C8_2 -177.72(11) . . . . ?
O1_2 C5_2 O2_2 C6_2 -3.8(2) . . . . ?
C1_2 C5_2 O2_2 C6_2 -178.03(14) . . . . ?
C1A_3 N1_3 C2_3 C3_3 2.99(17) . . . . ?
Pd_1 N1_3 C2_3 C3_3 -176.75(9) . . . . ?
N1_3 C2_3 C3_3 C4_3 -1.22(19) . . . . ?
C2_3 C3_3 C4_3 C4A_3 -1.40(19) . . . . ?
C3_3 C4_3 C4A_3 C1A_3 2.10(17) . . . . ?
C3_3 C4_3 C4A_3 C5_3 -177.33(12) . . . . ?
C1A_3 C4A_3 C5_3 C6_3 -0.22(19) . . . . ?
C4_3 C4A_3 C5_3 C6_3 179.20(13) . . . . ?
C4A_3 C5_3 C6_3 C6A_3 0.5(2) . . . . ?
C5_3 C6_3 C6A_3 C10_3 -0.08(19) . . . . ?
C5_3 C6_3 C6A_3 C7_3 179.63(13) . . . . ?
C10_3 C6A_3 C7_3 C8_3 0.22(18) . . . . ?
C6_3 C6A_3 C7_3 C8_3 -179.50(12) . . . . ?
C6A_3 C7_3 C8_3 C9_3 -0.54(19) . . . . ?
C7_3 C8_3 C9_3 N10_3 0.46(19) . . . . ?
C8_3 C9_3 N10_3 C10_3 -0.04(18) . . . . ?
C8_3 C9_3 N10_3 Pd_1 178.12(9) . . . . ?
C9_3 N10_3 C10_3 C6A_3 -0.30(17) . . . . ?
Pd_1 N10_3 C10_3 C6A_3 -178.78(9) . . . . ?
C9_3 N10_3 C10_3 C1A_3 -179.85(10) . . . . ?
Pd_1 N10_3 C10_3 C1A_3 1.68(12) . . . . ?
C7_3 C6A_3 C10_3 N10_3 0.21(17) . . . . ?
C6_3 C6A_3 C10_3 N10_3 179.94(11) . . . . ?
C7_3 C6A_3 C10_3 C1A_3 179.74(11) . . . . ?
C6_3 C6A_3 C10_3 C1A_3 -0.53(17) . . . . ?
C2_3 N1_3 C1A_3 C4A_3 -2.20(17) . . . . ?
Pd_1 N1_3 C1A_3 C4A_3 177.57(9) . . . . ?
C2_3 N1_3 C1A_3 C10_3 177.33(10) . . . . ?
Pd_1 N1_3 C1A_3 C10_3 -2.90(12) . . . . ?
C4_3 C4A_3 C1A_3 N1_3 -0.33(17) . . . . ?
C5_3 C4A_3 C1A_3 N1_3 179.13(11) . . . . ?
C4_3 C4A_3 C1A_3 C10_3 -179.84(10) . . . . ?
C5_3 C4A_3 C1A_3 C10_3 -0.39(17) . . . . ?
N10_3 C10_3 C1A_3 N1_3 0.77(15) . . . . ?
C6A_3 C10_3 C1A_3 N1_3 -178.78(10) . . . . ?
N10_3 C10_3 C1A_3 C4A_3 -179.68(10) . . . . ?
C6A_3 C10_3 C1A_3 C4A_3 0.76(16) . . . . ?
